data_7719232
loop_
_publ_author_name
'Jujam, Manojkumar'
'Yadav, Abhishek Kumar'
'Dharavath, Srinivas'

_publ_section_title
;
 Crystal engineering of dinitropyrazine-based sodium E-MOFs: toward
 thermally robust and low-sensitivity energetic materials.
;
_journal_issue 35
_journal_name_full 'Dalton transactions (Cambridge, England : 2003)'
_journal_page_first 13347
_journal_page_last 13355
_journal_paper_doi 10.1039/d5dt01508a
_journal_volume 54
_journal_year 2025
_chemical_formula_moiety 'C4 H4 N4 Na2 O8'
_chemical_formula_sum 'C4 H4 N4 Na2 O8'
_chemical_formula_weight 282.09
_space_group_crystal_system triclinic
_space_group_IT_number 2
_space_group_name_Hall '-P 1'
_space_group_name_H-M_alt 'P -1'
_atom_sites_solution_hydrogens difmap
_atom_sites_solution_primary iterative
_audit_creation_date 2025-05-19
_audit_creation_method
;
Olex2 1.3
(compiled 2020.11.12 svn.r5f609507 for OlexSys, GUI svn.r6272)
;
_audit_update_record
;
2025-06-09 deposited with the CCDC.	2025-07-30 downloaded from the CCDC.
;
_cell_angle_alpha 116.6640(10)
_cell_angle_beta 90.4290(10)
_cell_angle_gamma 101.4270(10)
_cell_formula_units_Z 2
_cell_length_a 6.1140(3)
_cell_length_b 9.0512(4)
_cell_length_c 9.3073(4)
_cell_measurement_reflns_used 3509
_cell_measurement_temperature 100
_cell_measurement_theta_max 28.32
_cell_measurement_theta_min 2.58
_cell_volume 448.42(4)
_computing_cell_refinement 'SAINT V8.38A (Bruker, 2018)'
_computing_data_reduction 'SAINT V8.38A (Bruker, 2018)'
_computing_molecular_graphics 'Olex2 1.3 (Dolomanov et al., 2009)'
_computing_publication_material 'Olex2 1.3 (Dolomanov et al., 2009)'
_computing_structure_refinement 'SHELXL 2018/3 (Sheldrick, 2015)'
_computing_structure_solution 'olex2.solve 1.3 (Bourhis et al., 2015)'
_diffrn_ambient_temperature 100
_diffrn_measured_fraction_theta_full 0.981
_diffrn_measured_fraction_theta_max 0.984
_diffrn_measurement_device_type 'Bruker APEX-II CCD'
_diffrn_measurement_method '\f and \w scans'
_diffrn_radiation_type MoK\a
_diffrn_radiation_wavelength 0.71073
_diffrn_reflns_av_R_equivalents 0.0272
_diffrn_reflns_av_unetI/netI 0.0384
_diffrn_reflns_Laue_measured_fraction_full 0.981
_diffrn_reflns_Laue_measured_fraction_max 0.984
_diffrn_reflns_limit_h_max 8
_diffrn_reflns_limit_h_min -8
_diffrn_reflns_limit_k_max 11
_diffrn_reflns_limit_k_min -12
_diffrn_reflns_limit_l_max 12
_diffrn_reflns_limit_l_min -12
_diffrn_reflns_number 4575
_diffrn_reflns_point_group_measured_fraction_full 0.981
_diffrn_reflns_point_group_measured_fraction_max 0.984
_diffrn_reflns_theta_full 25.242
_diffrn_reflns_theta_max 28.326
_diffrn_reflns_theta_min 3.420
_diffrn_source_current 1.0
_diffrn_source_power 0.05
_diffrn_source_voltage 50.0
_diffrn_standards_number 0
_exptl_absorpt_coefficient_mu 0.276
_exptl_absorpt_correction_T_max 0.7457
_exptl_absorpt_correction_T_min 0.5358
_exptl_absorpt_correction_type none
_exptl_absorpt_process_details
;
SADABS-2016/2 (Bruker,2016/2) was used for absorption correction.
wR2(int) was 0.1565 before and 0.0429 after correction.
The Ratio of minimum to maximum transmission is 0.7185.
The \l/2 correction factor is Not present.
;
_exptl_crystal_colour 'metallic reddish red'
_exptl_crystal_colour_lustre metallic
_exptl_crystal_colour_modifier reddish
_exptl_crystal_colour_primary red
_exptl_crystal_density_diffrn 2.089
_exptl_crystal_description needle
_exptl_crystal_F_000 284
_exptl_crystal_size_max 0.125
_exptl_crystal_size_mid 0.12
_exptl_crystal_size_min 0.1
_refine_diff_density_max 0.433
_refine_diff_density_min -0.266
_refine_diff_density_rms 0.058
_refine_ls_extinction_method none
_refine_ls_goodness_of_fit_ref 0.950
_refine_ls_hydrogen_treatment refall
_refine_ls_matrix_type full
_refine_ls_number_parameters 179
_refine_ls_number_reflns 2191
_refine_ls_number_restraints 0
_refine_ls_restrained_S_all 0.950
_refine_ls_R_factor_all 0.0304
_refine_ls_R_factor_gt 0.0286
_refine_ls_shift/su_max 0.000
_refine_ls_shift/su_mean 0.000
_refine_ls_structure_factor_coef Fsqd
_refine_ls_weighting_details 'w=1/[\s^2^(Fo^2^)+(0.0397P)^2^+0.2894P] where P=(Fo^2^+2Fc^2^)/3'
_refine_ls_weighting_scheme calc
_refine_ls_wR_factor_gt 0.0777
_refine_ls_wR_factor_ref 0.0794
_reflns_Friedel_coverage 0.000
_reflns_number_gt 2048
_reflns_number_total 2191
_reflns_threshold_expression 'I > 2\s(I)'
_cod_data_source_file d5dt01508a2.cif
_cod_data_source_block 7janb_0m_a
_cod_depositor_comments 'Adding full bibliography for 7719232--7719234.cif.'
_cod_database_code 7719232
_shelx_shelxl_version_number 2018/3
_shelx_space_group_comment
;
The symmetry employed for this shelxl refinement is uniquely defined
by the following loop, which should always be used as a source of
symmetry information in preference to the above space-group names.
They are only intended as comments.
;
_shelx_estimated_absorpt_t_max 0.973
_shelx_estimated_absorpt_t_min 0.966
_olex2_refinement_description
;
;
_olex2_submission_special_instructions 'No special instructions were received'

loop_
_space_group_symop_operation_xyz
'x, y, z'
'-x, -y, -z'

loop_
_atom_site_label
_atom_site_type_symbol
_atom_site_fract_x
_atom_site_fract_y
_atom_site_fract_z
_atom_site_U_iso_or_equiv
_atom_site_adp_type
_atom_site_occupancy
_atom_site_site_symmetry_order
_atom_site_calc_flag
_atom_site_refinement_flags_posn
_atom_site_refinement_flags_adp
_atom_site_refinement_flags_occupancy
_atom_site_disorder_assembly
_atom_site_disorder_group
Na2 Na 0.20746(8) 0.91196(6) 0.53215(6) 0.00998(13) Uani 1 1 d . . . . .
Na1 Na 0.43877(8) 0.78963(6) -0.20307(6) 0.01023(13) Uani 1 1 d . . . . .
O8 O 0.13429(15) 0.93325(12) 0.78660(11) 0.01137(18) Uani 1 1 d . . . . .
O6 O 0.22844(15) 0.62831(11) 0.52920(10) 0.01150(18) Uani 1 1 d . . . . .
O5 O 0.28866(15) 0.37379(11) 0.40529(11) 0.01207(19) Uani 1 1 d . . . . .
O1 O 0.20587(14) 0.22009(11) 0.07955(10) 0.00982(18) Uani 1 1 d . . . . .
O2 O 0.26869(14) 0.57899(11) -0.14259(10) 0.01017(18) Uani 1 1 d . . . . .
O4 O 0.39230(15) 0.98440(11) 0.32947(10) 0.01053(18) Uani 1 1 d . . . . .
O7 O 0.15381(15) 1.19102(12) 0.62218(11) 0.01161(18) Uani 1 1 d . . . . .
O3 O 0.35967(15) 0.91302(11) 0.07405(11) 0.01204(19) Uani 1 1 d . . . . .
N4 N 0.35163(16) 0.87217(12) 0.18435(12) 0.00754(19) Uani 1 1 d . . . . .
N1 N 0.29117(15) 0.67223(13) 0.27621(12) 0.00699(19) Uani 1 1 d . . . . .
N2 N 0.22602(16) 0.39850(12) -0.03304(12) 0.0077(2) Uani 1 1 d . . . . .
N3 N 0.25770(16) 0.50465(13) 0.40487(12) 0.0080(2) Uani 1 1 d . . . . .
C2 C 0.22817(18) 0.36795(14) 0.09604(14) 0.0074(2) Uani 1 1 d . . . . .
C3 C 0.26424(18) 0.55872(15) -0.01905(14) 0.0073(2) Uani 1 1 d . . . . .
C4 C 0.29937(18) 0.69754(14) 0.14706(14) 0.0070(2) Uani 1 1 d . . . . .
C1 C 0.25865(18) 0.51704(14) 0.25538(14) 0.0072(2) Uani 1 1 d . . . . .
H8A H 0.022(4) 0.879(3) 0.803(3) 0.032(5) Uiso 1 1 d . . . . .
H7A H 0.215(4) 1.258(3) 0.592(3) 0.041(6) Uiso 1 1 d . . . . .
H7B H 0.167(4) 1.246(3) 0.722(3) 0.036(6) Uiso 1 1 d . . . . .
H8B H 0.153(4) 1.025(3) 0.871(3) 0.035(6) Uiso 1 1 d . . . . .

loop_
_atom_site_aniso_label
_atom_site_aniso_U_11
_atom_site_aniso_U_22
_atom_site_aniso_U_33
_atom_site_aniso_U_23
_atom_site_aniso_U_13
_atom_site_aniso_U_12
Na2 0.0130(2) 0.0096(2) 0.0080(2) 0.00347(19) 0.00220(17) 0.00545(18)
Na1 0.0147(2) 0.0080(2) 0.0095(2) 0.00465(19) 0.00190(18) 0.00414(18)
O8 0.0144(4) 0.0091(4) 0.0092(4) 0.0029(4) 0.0040(3) 0.0027(3)
O6 0.0182(4) 0.0095(4) 0.0065(4) 0.0021(3) 0.0037(3) 0.0064(3)
O5 0.0197(4) 0.0081(4) 0.0117(4) 0.0062(3) 0.0019(3) 0.0062(3)
O1 0.0150(4) 0.0059(4) 0.0094(4) 0.0034(3) 0.0028(3) 0.0043(3)
O2 0.0136(4) 0.0098(4) 0.0083(4) 0.0050(3) 0.0018(3) 0.0030(3)
O4 0.0155(4) 0.0066(4) 0.0074(4) 0.0012(3) 0.0019(3) 0.0034(3)
O7 0.0143(4) 0.0094(4) 0.0100(4) 0.0033(4) 0.0021(3) 0.0033(3)
O3 0.0202(4) 0.0094(4) 0.0101(4) 0.0070(3) 0.0034(3) 0.0047(3)
N4 0.0084(4) 0.0075(5) 0.0074(4) 0.0033(4) 0.0022(3) 0.0034(3)
N1 0.0061(4) 0.0078(4) 0.0088(4) 0.0043(4) 0.0020(3) 0.0037(3)
N2 0.0087(4) 0.0070(4) 0.0076(5) 0.0029(4) 0.0018(3) 0.0033(3)
N3 0.0095(4) 0.0073(4) 0.0073(4) 0.0029(4) 0.0014(3) 0.0030(3)
C2 0.0063(5) 0.0074(5) 0.0083(5) 0.0028(4) 0.0017(4) 0.0031(4)
C3 0.0056(4) 0.0077(5) 0.0085(5) 0.0031(4) 0.0014(4) 0.0030(4)
C4 0.0085(5) 0.0054(5) 0.0078(5) 0.0030(4) 0.0018(4) 0.0033(4)
C1 0.0090(5) 0.0073(5) 0.0065(5) 0.0033(4) 0.0017(4) 0.0042(4)

loop_
_atom_type_symbol
_atom_type_description
_atom_type_scat_dispersion_real
_atom_type_scat_dispersion_imag
_atom_type_scat_source
C C 0.0033 0.0016 'International Tables Vol C Tables 4.2.6.8 and 6.1.1.4'
H H 0.0000 0.0000 'International Tables Vol C Tables 4.2.6.8 and 6.1.1.4'
N N 0.0061 0.0033 'International Tables Vol C Tables 4.2.6.8 and 6.1.1.4'
Na Na 0.0362 0.0249 'International Tables Vol C Tables 4.2.6.8 and 6.1.1.4'
O O 0.0106 0.0060 'International Tables Vol C Tables 4.2.6.8 and 6.1.1.4'

loop_
_geom_angle_atom_site_label_1
_geom_angle_atom_site_label_2
_geom_angle_atom_site_label_3
_geom_angle
_geom_angle_site_symmetry_1
_geom_angle_site_symmetry_3
_geom_angle_publ_flag
Na2 Na2 Na2 115.77(3) 2_576 2_676 ?
Na2 Na2 Na1 144.79(2) 2_576 1_556 ?
Na1 Na2 Na2 89.835(18) 1_556 2_676 ?
O8 Na2 Na2 119.86(3) . 2_676 ?
O8 Na2 Na2 99.57(3) . 2_576 ?
O8 Na2 Na1 45.27(2) . 1_556 ?
O8 Na2 O6 71.91(3) . . ?
O8 Na2 O4 158.58(4) . . ?
O8 Na2 O4 80.56(3) . 2_676 ?
O8 Na2 O7 88.90(4) . . ?
O8 Na2 O7 104.89(4) . 2_576 ?
O8 Na2 N1 132.27(4) . . ?
O6 Na2 Na2 136.23(3) . 2_576 ?
O6 Na2 Na2 104.85(3) . 2_676 ?
O6 Na2 Na1 43.96(2) . 1_556 ?
O4 Na2 Na2 41.80(2) . 2_676 ?
O4 Na2 Na2 137.28(3) 2_676 2_576 ?
O4 Na2 Na2 84.76(3) . 2_576 ?
O4 Na2 Na2 40.33(2) 2_676 2_676 ?
O4 Na2 Na1 52.72(2) 2_676 1_556 ?
O4 Na2 Na1 128.28(3) . 1_556 ?
O4 Na2 O6 118.94(3) . . ?
O4 Na2 O6 84.89(3) 2_676 . ?
O4 Na2 O4 82.13(3) . 2_676 ?
O4 Na2 N1 61.91(3) . . ?
O7 Na2 Na2 43.69(2) 2_576 2_576 ?
O7 Na2 Na2 85.40(3) . 2_676 ?
O7 Na2 Na2 134.54(3) 2_576 2_676 ?
O7 Na2 Na2 44.29(2) . 2_576 ?
O7 Na2 Na1 121.56(3) . 1_556 ?
O7 Na2 Na1 130.67(3) 2_576 1_556 ?
O7 Na2 O6 160.78(4) . . ?
O7 Na2 O6 95.71(3) 2_576 . ?
O7 Na2 O4 79.57(3) . . ?
O7 Na2 O4 92.78(3) 2_576 . ?
O7 Na2 O4 93.25(3) . 2_676 ?
O7 Na2 O4 174.45(4) 2_576 2_676 ?
O7 Na2 O7 87.98(4) . 2_576 ?
O7 Na2 N1 138.79(4) . . ?
O7 Na2 N1 80.27(3) 2_576 . ?
N1 Na2 Na2 75.79(3) . 2_676 ?
N1 Na2 Na2 113.70(3) . 2_576 ?
N1 Na2 Na1 95.09(3) . 1_556 ?
N1 Na2 O6 60.36(3) . . ?
N1 Na2 O4 95.30(3) . 2_676 ?
Na2 Na1 Na1 102.075(19) 1_554 2_675 ?
O8 Na1 Na2 41.80(2) 1_554 1_554 ?
O8 Na1 Na1 75.65(3) 1_554 2_675 ?
O8 Na1 O5 136.59(3) 1_554 2_665 ?
O8 Na1 O4 72.70(3) 1_554 2_675 ?
O8 Na1 N4 71.24(3) 1_554 2_675 ?
O8 Na1 C2 163.86(4) 1_554 2_665 ?
O6 Na1 Na2 47.40(2) 1_554 1_554 ?
O6 Na1 Na1 146.86(3) 1_554 2_675 ?
O6 Na1 O8 71.97(3) 1_554 1_554 ?
O6 Na1 O5 72.55(3) 1_554 2_665 ?
O6 Na1 O1 134.13(3) 1_554 2_665 ?
O6 Na1 O4 81.97(3) 1_554 2_675 ?
O6 Na1 O3 127.63(3) 1_554 2_675 ?
O6 Na1 N4 104.56(3) 1_554 2_675 ?
O6 Na1 C2 119.29(3) 1_554 2_665 ?
O5 Na1 Na2 95.09(2) 2_665 1_554 ?
O5 Na1 Na1 131.39(3) 2_665 2_675 ?
O5 Na1 O4 78.34(3) 2_665 2_675 ?
O5 Na1 N4 94.60(3) 2_665 2_675 ?
O5 Na1 C2 59.46(3) 2_665 2_665 ?
O1 Na1 Na2 144.71(3) 2_665 1_554 ?
O1 Na1 Na1 77.34(2) 2_665 2_675 ?
O1 Na1 O8 152.77(4) 2_665 1_554 ?
O1 Na1 O5 63.34(3) 2_665 2_665 ?
O1 Na1 O4 100.19(3) 2_665 2_675 ?
O1 Na1 N4 91.28(3) 2_665 2_675 ?
O1 Na1 C2 22.85(3) 2_665 2_665 ?
O2 Na1 Na2 126.20(3) . 1_554 ?
O2 Na1 Na1 106.57(3) . 2_675 ?
O2 Na1 O8 104.58(4) . 1_554 ?
O2 Na1 O6 88.41(3) . 1_554 ?
O2 Na1 O5 98.60(3) . 2_665 ?
O2 Na1 O1 86.33(3) . 2_665 ?
O2 Na1 O4 170.38(4) . 2_675 ?
O2 Na1 O3 141.46(4) . 2_675 ?
O2 Na1 O3 70.65(3) . . ?
O2 Na1 N4 163.80(3) . 2_675 ?
O2 Na1 C2 66.22(3) . 2_665 ?
O4 Na1 Na2 45.85(2) 2_675 1_554 ?
O4 Na1 Na1 81.92(2) 2_675 2_675 ?
O4 Na1 N4 24.70(3) 2_675 2_675 ?
O4 Na1 C2 118.56(3) 2_675 2_665 ?
O3 Na1 Na2 82.11(3) 2_675 1_554 ?
O3 Na1 Na2 118.64(3) . 1_554 ?
O3 Na1 Na1 36.64(2) . 2_675 ?
O3 Na1 Na1 35.97(2) 2_675 2_675 ?
O3 Na1 O8 78.27(3) . 1_554 ?
O3 Na1 O8 78.68(3) 2_675 1_554 ?
O3 Na1 O6 137.75(4) . 1_554 ?
O3 Na1 O5 104.69(3) 2_675 2_665 ?
O3 Na1 O5 144.74(3) . 2_665 ?
O3 Na1 O1 77.51(3) 2_675 2_665 ?
O3 Na1 O1 82.16(3) . 2_665 ?
O3 Na1 O4 117.02(3) . 2_675 ?
O3 Na1 O4 47.79(3) 2_675 2_675 ?
O3 Na1 O3 72.61(4) . 2_675 ?
O3 Na1 N4 93.15(3) . 2_675 ?
O3 Na1 N4 23.49(3) 2_675 2_675 ?
O3 Na1 C2 100.16(3) 2_675 2_665 ?
O3 Na1 C2 85.99(3) . 2_665 ?
N4 Na1 Na2 61.36(2) 2_675 1_554 ?
N4 Na1 Na1 57.34(2) 2_675 2_675 ?
N4 Na1 C2 113.66(3) 2_675 2_665 ?
C2 Na1 Na2 154.33(3) 2_665 1_554 ?
C2 Na1 Na1 93.85(3) 2_665 2_675 ?
Na2 O8 Na1 92.93(3) . 1_556 ?
Na2 O8 H8A 124.0(15) . . ?
Na2 O8 H8B 124.0(16) . . ?
Na1 O8 H8A 104.8(15) 1_556 . ?
Na1 O8 H8B 108.4(16) 1_556 . ?
H8A O8 H8B 100(2) . . ?
Na1 O6 Na2 88.65(3) 1_556 . ?
N3 O6 Na2 122.01(7) . . ?
N3 O6 Na1 132.28(7) . 1_556 ?
N3 O5 Na1 117.42(7) . 2_665 ?
C2 O1 Na1 106.89(7) . 2_665 ?
C3 O2 Na1 135.25(8) . . ?
Na2 O4 Na2 97.87(3) . 2_676 ?
Na2 O4 Na1 153.29(4) . 2_675 ?
Na2 O4 Na1 81.43(3) 2_676 2_675 ?
N4 O4 Na2 119.55(7) . 2_676 ?
N4 O4 Na2 116.88(7) . . ?
N4 O4 Na1 85.56(6) . 2_675 ?
Na2 O7 Na2 92.02(4) . 2_576 ?
Na2 O7 H7A 125.5(17) . . ?
Na2 O7 H7A 101.2(17) 2_576 . ?
Na2 O7 H7B 121.1(16) 2_576 . ?
Na2 O7 H7B 112.4(16) . . ?
H7A O7 H7B 105(2) . . ?
Na1 O3 Na1 107.39(4) . 2_675 ?
N4 O3 Na1 104.51(7) . 2_675 ?
N4 O3 Na1 136.42(7) . . ?
O4 N4 Na1 69.74(6) . 2_675 ?
O4 N4 C4 119.86(9) . . ?
O3 N4 Na1 52.00(6) . 2_675 ?
O3 N4 O4 120.20(10) . . ?
O3 N4 C4 119.93(10) . . ?
C4 N4 Na1 164.11(7) . 2_675 ?
C4 N1 Na2 115.98(7) . . ?
C1 N1 Na2 122.37(8) . . ?
C1 N1 C4 118.31(10) . . ?
C2 N2 C3 122.84(10) . . ?
O6 N3 C1 118.04(9) . . ?
O5 N3 O6 122.56(10) . . ?
O5 N3 C1 119.39(10) . . ?
O1 C2 Na1 50.26(6) . 2_665 ?
O1 C2 N2 121.45(10) . . ?
O1 C2 C1 122.41(10) . . ?
N2 C2 Na1 128.67(7) . 2_665 ?
N2 C2 C1 116.14(10) . . ?
C1 C2 Na1 93.00(7) . 2_665 ?
O2 C3 N2 119.85(10) . . ?
O2 C3 C4 124.46(10) . . ?
N2 C3 C4 115.69(10) . . ?
N4 C4 C3 123.27(10) . . ?
N1 C4 N4 113.53(10) . . ?
N1 C4 C3 123.18(10) . . ?
N1 C1 N3 113.57(10) . . ?
N1 C1 C2 123.70(10) . . ?
N3 C1 C2 122.72(10) . . ?

loop_
_geom_bond_atom_site_label_1
_geom_bond_atom_site_label_2
_geom_bond_distance
_geom_bond_site_symmetry_2
_geom_bond_publ_flag
Na2 Na2 3.4305(9) 2_576 ?
Na2 Na2 3.7846(10) 2_676 ?
Na2 Na1 3.5095(7) 1_556 ?
Na2 O8 2.3423(10) . ?
Na2 O6 2.5839(10) . ?
Na2 O4 2.5467(10) 2_676 ?
Na2 O4 2.4726(10) . ?
Na2 O7 2.3711(10) . ?
Na2 O7 2.3971(10) 2_576 ?
Na2 N1 2.5424(11) . ?
Na1 Na1 3.9064(10) 2_675 ?
Na1 O8 2.4966(10) 1_554 ?
Na1 O6 2.4366(10) 1_554 ?
Na1 O5 2.6519(10) 2_665 ?
Na1 O1 2.4858(10) 2_665 ?
Na1 O2 2.2847(10) . ?
Na1 O4 2.8240(10) 2_675 ?
Na1 O3 2.4428(10) 2_675 ?
Na1 O3 2.4044(10) . ?
Na1 N4 3.0011(11) 2_675 ?
Na1 C2 3.0934(12) 2_665 ?
O8 H8A 0.82(2) . ?
O8 H8B 0.83(2) . ?
O6 N3 1.2425(13) . ?
O5 N3 1.2376(13) . ?
O1 C2 1.2554(14) . ?
O2 C3 1.2426(14) . ?
O4 N4 1.2576(13) . ?
O7 H7A 0.81(3) . ?
O7 H7B 0.83(2) . ?
O3 N4 1.2357(13) . ?
N4 C4 1.4237(14) . ?
N1 C4 1.3204(15) . ?
N1 C1 1.3018(15) . ?
N2 C2 1.3488(15) . ?
N2 C3 1.3677(15) . ?
N3 C1 1.4452(15) . ?
C2 C1 1.4680(16) . ?
C3 C4 1.4696(15) . ?

loop_
_geom_torsion_atom_site_label_1
_geom_torsion_atom_site_label_2
_geom_torsion_atom_site_label_3
_geom_torsion_atom_site_label_4
_geom_torsion
_geom_torsion_site_symmetry_1
_geom_torsion_site_symmetry_2
_geom_torsion_site_symmetry_3
_geom_torsion_site_symmetry_4
_geom_torsion_publ_flag
Na2 O6 N3 O5 173.17(8) . . . . ?
Na2 O6 N3 C1 -5.84(13) . . . . ?
Na2 O4 N4 Na1 164.83(6) . . . 2_675 ?
Na2 O4 N4 Na1 -77.53(5) 2_676 . . 2_675 ?
Na2 O4 N4 O3 151.74(8) . . . . ?
Na2 O4 N4 O3 -90.63(10) 2_676 . . . ?
Na2 O4 N4 C4 -29.17(12) . . . . ?
Na2 O4 N4 C4 88.46(10) 2_676 . . . ?
Na2 N1 C4 N4 24.41(12) . . . . ?
Na2 N1 C4 C3 -157.24(8) . . . . ?
Na2 N1 C1 N3 -22.80(13) . . . . ?
Na2 N1 C1 C2 157.86(8) . . . . ?
Na1 O6 N3 O5 51.11(15) 1_556 . . . ?
Na1 O6 N3 C1 -127.91(9) 1_556 . . . ?
Na1 O5 N3 O6 -145.87(9) 2_665 . . . ?
Na1 O5 N3 C1 33.13(12) 2_665 . . . ?
Na1 O1 C2 N2 116.37(10) 2_665 . . . ?
Na1 O1 C2 C1 -63.44(11) 2_665 . . . ?
Na1 O2 C3 N2 -152.87(8) . . . . ?
Na1 O2 C3 C4 26.69(17) . . . . ?
Na1 O4 N4 O3 -13.09(9) 2_675 . . . ?
Na1 O4 N4 C4 165.99(9) 2_675 . . . ?
Na1 O3 N4 Na1 136.03(12) . . . 2_675 ?
Na1 O3 N4 O4 15.65(11) 2_675 . . . ?
Na1 O3 N4 O4 151.68(8) . . . . ?
Na1 O3 N4 C4 -163.44(8) 2_675 . . . ?
Na1 O3 N4 C4 -27.41(16) . . . . ?
Na1 N4 C4 N1 126.4(2) 2_675 . . . ?
Na1 N4 C4 C3 -51.9(3) 2_675 . . . ?
Na1 C2 C1 N1 133.60(10) 2_665 . . . ?
Na1 C2 C1 N3 -45.68(10) 2_665 . . . ?
O6 N3 C1 N1 18.27(14) . . . . ?
O6 N3 C1 C2 -162.38(10) . . . . ?
O5 N3 C1 N1 -160.78(10) . . . . ?
O5 N3 C1 C2 18.57(16) . . . . ?
O1 C2 C1 N1 177.13(10) . . . . ?
O1 C2 C1 N3 -2.15(17) . . . . ?
O2 C3 C4 N4 -2.61(18) . . . . ?
O2 C3 C4 N1 179.20(10) . . . . ?
O4 N4 C4 N1 2.46(14) . . . . ?
O4 N4 C4 C3 -175.89(10) . . . . ?
O3 N4 C4 N1 -178.45(9) . . . . ?
O3 N4 C4 C3 3.19(16) . . . . ?
N2 C2 C1 N1 -2.68(16) . . . . ?
N2 C2 C1 N3 178.03(10) . . . . ?
N2 C3 C4 N4 176.97(9) . . . . ?
N2 C3 C4 N1 -1.23(16) . . . . ?
C2 N2 C3 O2 177.21(10) . . . . ?
C2 N2 C3 C4 -2.38(16) . . . . ?
C3 N2 C2 Na1 -113.74(10) . . . 2_665 ?
C3 N2 C2 O1 -175.68(10) . . . . ?
C3 N2 C2 C1 4.14(16) . . . . ?
C4 N1 C1 N3 178.69(9) . . . . ?
C4 N1 C1 C2 -0.65(16) . . . . ?
C1 N1 C4 N4 -175.73(9) . . . . ?
C1 N1 C4 C3 2.63(16) . . . . ?
